data_7000518
loop_
_publ_author_name
'Fessler, Markus'
'Eller, Sylvia'
'Bachmann, Christian'
'Gutmann, Rene'
'Trettenbrein, Barbara'
'Kopacka, Holger'
'Mueller, Thomas'
'Brueggeller, Peter'

_publ_section_title
;
 Regio- and chemoselective oxidation of the bis(bidentate) phosphine
 cis,trans,cis-1,2,3,4-tetrakis(diphenylphosphino)cyclobutane via
 cobalt(II) mediated dioxygen activation
;
_journal_issue 8
_journal_name_full 'Dalton Transactions'
_journal_page_first 1383
_journal_paper_doi 10.1039/b813720j
_journal_year 2009
_chemical_formula_moiety 'C52 H44 Br4 Co2 O2 P4, C H Cl3'
_chemical_formula_sum 'C53 H45 Br4 Cl3 Co2 O2 P4'
_chemical_formula_weight 1381.64
_chemical_name_common (Co2Br4(1,3-trans-dppcbO2))
_chemical_name_systematic '[Co2Br4(1,3-trans-dppcbO2)]'
_space_group_IT_number 2
_symmetry_cell_setting triclinic
_symmetry_space_group_name_Hall '-P 1'
_symmetry_space_group_name_H-M 'P -1'
_atom_sites_solution_hydrogens geom
_atom_sites_solution_primary direct
_atom_sites_solution_secondary difmap
_audit_creation_method SHELXL-97
_cell_angle_alpha 106.56(1)
_cell_angle_beta 103.09(1)
_cell_angle_gamma 92.33(1)
_cell_formula_units_Z 2
_cell_length_a 12.930(5)
_cell_length_b 13.128(6)
_cell_length_c 17.295(6)
_cell_measurement_reflns_used 50
_cell_measurement_temperature 173(2)
_cell_measurement_theta_max 25.0
_cell_measurement_theta_min 1.0
_cell_volume 2723.4(19)
_computing_cell_refinement 'Software of the Siemens P4'
_computing_data_collection 'Siemens P4'
_computing_data_reduction 'Software of the Siemens P4'
_computing_molecular_graphics 'SHELXTL-NT V6.1'
_computing_publication_material 'SHELXTL-NT V6.1'
_computing_structure_refinement 'SHELXL-97 (Sheldrick, 1997)'
_computing_structure_solution 'SHELXS-97 (Sheldrick, 1990)'
_diffrn_ambient_temperature 173(2)
_diffrn_measured_fraction_theta_full 0.982
_diffrn_measured_fraction_theta_max 0.982
_diffrn_measurement_device_type 'Siemens P4'
_diffrn_measurement_method omega-scans
_diffrn_radiation_monochromator graphite
_diffrn_radiation_source 'fine-focus sealed tube'
_diffrn_radiation_type MoK\a
_diffrn_radiation_wavelength 0.71073
_diffrn_reflns_av_R_equivalents 0.0280
_diffrn_reflns_av_sigmaI/netI 0.0294
_diffrn_reflns_limit_h_max 16
_diffrn_reflns_limit_h_min -16
_diffrn_reflns_limit_k_max 16
_diffrn_reflns_limit_k_min -16
_diffrn_reflns_limit_l_max 22
_diffrn_reflns_limit_l_min -22
_diffrn_reflns_number 13679
_diffrn_reflns_theta_full 27.50
_diffrn_reflns_theta_max 27.50
_diffrn_reflns_theta_min 1.63
_diffrn_standards_decay_% 0
_diffrn_standards_interval_count 100
_diffrn_standards_number 3
_exptl_absorpt_coefficient_mu 3.849
_exptl_absorpt_correction_T_max 0.150
_exptl_absorpt_correction_T_min 0.129
_exptl_absorpt_correction_type empirical
_exptl_absorpt_process_details 'Empirical Absorption Corrections'
_exptl_crystal_colour blue
_exptl_crystal_density_diffrn 1.685
_exptl_crystal_density_method 'not measured'
_exptl_crystal_description prism
_exptl_crystal_F_000 1366
_exptl_crystal_size_max 0.6
_exptl_crystal_size_mid 0.6
_exptl_crystal_size_min 0.5
_refine_diff_density_max 0.990
_refine_diff_density_min -0.580
_refine_diff_density_rms 0.120
_refine_ls_extinction_method none
_refine_ls_goodness_of_fit_ref 1.042
_refine_ls_hydrogen_treatment constr
_refine_ls_matrix_type full
_refine_ls_number_parameters 571
_refine_ls_number_reflns 12104
_refine_ls_number_restraints 0
_refine_ls_restrained_S_all 1.042
_refine_ls_R_factor_all 0.0906
_refine_ls_R_factor_gt 0.0553
_refine_ls_shift/su_max 0.020
_refine_ls_shift/su_mean 0.010
_refine_ls_structure_factor_coef Fsqd
_refine_ls_weighting_details 'calc w=1/[\s^2^(Fo^2^)+(0.0800P)^2^+0.0000P] where P=(Fo^2^+2Fc^2^)/3'
_refine_ls_weighting_scheme calc
_refine_ls_wR_factor_gt 0.1328
_refine_ls_wR_factor_ref 0.2049
_reflns_number_gt 4424
_reflns_number_total 12104
_reflns_threshold_expression >3sigma(I)
_cod_data_source_file b813720j.txt
_cod_data_source_block 3
_cod_database_code 7000518
_diffrn_measured_fraction 0.982

loop_
_symmetry_equiv_pos_as_xyz
'x, y, z'
'-x, -y, -z'

loop_
_atom_site_label
_atom_site_type_symbol
_atom_site_fract_x
_atom_site_fract_y
_atom_site_fract_z
_atom_site_U_iso_or_equiv
_atom_site_adp_type
_atom_site_occupancy
_atom_site_symmetry_multiplicity
_atom_site_calc_flag
_atom_site_refinement_flags
_atom_site_disorder_assembly
_atom_site_disorder_group
Co1 Co 0.23728(12) 0.25574(12) -0.44093(9) 0.0258(4) Uani 1 1 d . . .
Co2 Co 0.27810(11) 0.28533(12) -0.01669(9) 0.0241(4) Uani 1 1 d . . .
Br1 Br 0.12934(12) 0.09776(11) -0.45790(8) 0.0538(4) Uani 1 1 d . . .
Br2 Br 0.25429(11) 0.29021(10) -0.56410(8) 0.0407(4) Uani 1 1 d . . .
Br3 Br 0.22970(10) 0.21639(10) 0.08396(7) 0.0374(3) Uani 1 1 d . . .
Br4 Br 0.32225(11) 0.47340(10) 0.02177(8) 0.0421(4) Uani 1 1 d . . .
P1 P 0.2318(2) 0.4357(2) -0.27429(17) 0.0203(6) Uani 1 1 d . . .
P2 P 0.4050(2) 0.2605(2) -0.34580(17) 0.0217(7) Uani 1 1 d . . .
P3 P 0.1474(2) 0.2248(2) -0.1510(2) 0.0295(7) Uani 1 1 d . . .
P4 P 0.3960(2) 0.1435(2) -0.14082(18) 0.0220(7) Uani 1 1 d . . .
O1 O 0.1896(6) 0.3772(5) -0.3656(4) 0.0284(18) Uani 1 1 d . . .
O2 O 0.3976(6) 0.2284(6) -0.0614(4) 0.0312(19) Uani 1 1 d . . .
C1 C 0.2843(7) 0.3444(7) -0.2169(6) 0.020(2) Uani 1 1 d . . .
H1A H 0.3029 0.3827 -0.1585 0.080 Uiso 1 1 d R . .
C2 C 0.3798(8) 0.2816(7) -0.2399(6) 0.020(2) Uani 1 1 d . . .
H2A H 0.4447 0.3072 -0.1970 0.080 Uiso 1 1 d R . .
C3 C 0.2205(8) 0.2353(8) -0.2298(6) 0.022(2) Uani 1 1 d . . .
H3A H 0.1722 0.2130 -0.2841 0.080 Uiso 1 1 d R . .
C4 C 0.3245(8) 0.1802(7) -0.2315(6) 0.016(2) Uani 1 1 d . . .
H4A H 0.3151 0.1217 -0.2817 0.080 Uiso 1 1 d R . .
C11 C 0.1268(8) 0.5049(8) -0.2373(7) 0.025(3) Uani 1 1 d . . .
C12 C 0.1299(8) 0.5455(8) -0.1551(7) 0.027(3) Uani 1 1 d . . .
H12A H 0.1846 0.5298 -0.1137 0.080 Uiso 1 1 d R . .
C13 C 0.0512(10) 0.6117(10) -0.1321(8) 0.043(4) Uani 1 1 d . . .
H13A H 0.0490 0.6382 -0.0747 0.080 Uiso 1 1 d R . .
C14 C -0.0250(10) 0.6371(10) -0.1939(10) 0.050(4) Uani 1 1 d . . .
H14A H -0.0757 0.6854 -0.1781 0.080 Uiso 1 1 d R . .
C15 C -0.0257(11) 0.5976(11) -0.2738(9) 0.051(4) Uani 1 1 d . . .
H15A H -0.0804 0.6135 -0.3151 0.080 Uiso 1 1 d R . .
C16 C 0.0501(9) 0.5312(10) -0.2989(8) 0.042(3) Uani 1 1 d . . .
H16A H 0.0516 0.5053 -0.3564 0.080 Uiso 1 1 d R . .
C21 C 0.3374(8) 0.5406(8) -0.2520(7) 0.024(3) Uani 1 1 d . . .
C22 C 0.3940(8) 0.5951(8) -0.1723(7) 0.030(3) Uani 1 1 d . . .
H22A H 0.3850 0.5714 -0.1264 0.080 Uiso 1 1 d R . .
C23 C 0.4652(9) 0.6819(11) -0.1591(10) 0.051(4) Uani 1 1 d . . .
H23A H 0.5020 0.7245 -0.1038 0.080 Uiso 1 1 d R . .
C24 C 0.4834(10) 0.7108(11) -0.2272(13) 0.067(5) Uani 1 1 d . . .
H24A H 0.5385 0.7667 -0.2193 0.080 Uiso 1 1 d R . .
C25 C 0.4255(11) 0.6620(10) -0.3032(10) 0.051(4) Uani 1 1 d . . .
H25A H 0.4344 0.6888 -0.3477 0.080 Uiso 1 1 d R . .
C26 C 0.3539(9) 0.5742(10) -0.3194(8) 0.038(3) Uani 1 1 d . . .
H26A H 0.3157 0.5362 -0.3755 0.080 Uiso 1 1 d R . .
C31 C 0.5048(8) 0.3679(8) -0.3369(6) 0.020(2) Uani 1 1 d . . .
C32 C 0.5189(8) 0.3792(9) -0.4118(6) 0.030(3) Uani 1 1 d . . .
H32A H 0.4775 0.3318 -0.4639 0.080 Uiso 1 1 d R . .
C33 C 0.5929(10) 0.4608(11) -0.4100(8) 0.051(4) Uani 1 1 d . . .
H33A H 0.6031 0.4694 -0.4611 0.080 Uiso 1 1 d R . .
C34 C 0.6523(9) 0.5262(11) -0.3370(8) 0.046(4) Uani 1 1 d . . .
H34A H 0.7038 0.5811 -0.3368 0.080 Uiso 1 1 d R . .
C35 C 0.6387(8) 0.5175(8) -0.2623(7) 0.028(3) Uani 1 1 d . . .
H35A H 0.6794 0.5661 -0.2104 0.080 Uiso 1 1 d R . .
C36 C 0.5663(8) 0.4358(7) -0.2637(6) 0.019(2) Uani 1 1 d . . .
H36A H 0.5577 0.4276 -0.2119 0.080 Uiso 1 1 d R . .
C41 C 0.4786(9) 0.1438(9) -0.3608(6) 0.027(3) Uani 1 1 d . . .
C42 C 0.5884(11) 0.1517(10) -0.3412(8) 0.044(3) Uani 1 1 d . . .
H42A H 0.6275 0.2217 -0.3165 0.080 Uiso 1 1 d R . .
C43 C 0.6428(13) 0.0628(13) -0.3565(9) 0.065(5) Uani 1 1 d . . .
H43A H 0.7194 0.0682 -0.3403 0.080 Uiso 1 1 d R . .
C44 C 0.5850(17) -0.0352(14) -0.3963(10) 0.079(6) Uani 1 1 d . . .
H44A H 0.6211 -0.0979 -0.4099 0.080 Uiso 1 1 d R . .
C45 C 0.4780(16) -0.0463(12) -0.4163(9) 0.069(5) Uani 1 1 d . . .
H45A H 0.4409 -0.1172 -0.4403 0.080 Uiso 1 1 d R . .
C46 C 0.4212(11) 0.0421(9) -0.4018(7) 0.036(3) Uani 1 1 d . . .
H46A H 0.3447 0.0345 -0.4199 0.080 Uiso 1 1 d R . .
C51 C 0.0379(10) 0.3009(9) -0.1601(8) 0.040(3) Uani 1 1 d . . .
C52 C 0.0115(10) 0.3584(10) -0.0881(8) 0.045(3) Uani 1 1 d . . .
H52A H 0.0594 0.3642 -0.0353 0.080 Uiso 1 1 d R . .
C53 C -0.0826(10) 0.4098(11) -0.0892(9) 0.052(4) Uani 1 1 d . . .
H53A H -0.1015 0.4466 -0.0387 0.080 Uiso 1 1 d R . .
C54 C -0.1468(11) 0.4051(11) -0.1662(11) 0.058(4) Uani 1 1 d . . .
H54A H -0.2111 0.4393 -0.1682 0.080 Uiso 1 1 d R . .
C55 C -0.1223(10) 0.3529(12) -0.2374(9) 0.052(4) Uani 1 1 d . . .
H55A H -0.1680 0.3538 -0.2893 0.080 Uiso 1 1 d R . .
C56 C -0.0263(3) 0.2972(3) -0.2361(3) 0.041(3) Uani 1 1 d . . .
H56A H -0.0088 0.2588 -0.2868 0.080 Uiso 1 1 d R . .
C61 C 0.0775(3) 0.0912(3) -0.1885(3) 0.022(3) Uani 1 1 d R . .
C62 C 0.0322(3) 0.0398(3) -0.2724(3) 0.036(3) Uani 1 1 d R . .
H62A H 0.0465 0.0700 -0.3133 0.043 Uiso 1 1 calc R . .
C63 C -0.0339(3) -0.0558(3) -0.2967(3) 0.043(3) Uani 1 1 d R . .
H63A H -0.0649 -0.0909 -0.3541 0.051 Uiso 1 1 calc R . .
C64 C -0.0548(3) -0.1000(3) -0.2370(3) 0.044(3) Uani 1 1 d R . .
H64A H -0.0999 -0.1654 -0.2536 0.053 Uiso 1 1 calc R . .
C65 C -0.0095(3) -0.0486(3) -0.1530(3) 0.042(3) Uani 1 1 d R . .
H65A H -0.0238 -0.0789 -0.1122 0.050 Uiso 1 1 calc R . .
C66 C 0.0566(3) 0.0470(3) -0.1287(3) 0.034(3) Uani 1 1 d R . .
H66A H 0.0876 0.0821 -0.0713 0.040 Uiso 1 1 calc R . .
C71 C 0.5306(3) 0.1307(3) -0.1462(3) 0.027(3) Uani 1 1 d R . .
C72 C 0.6065(3) 0.2221(3) -0.1077(3) 0.036(3) Uani 1 1 d R . .
H72A H 0.5834 0.2899 -0.0836 0.080 Uiso 1 1 d R . .
C73 C 0.7130(10) 0.2132(12) -0.1044(9) 0.051(4) Uani 1 1 d . . .
H73A H 0.7639 0.2756 -0.0772 0.080 Uiso 1 1 d R . .
C74 C 0.7488(10) 0.1157(13) -0.1389(10) 0.063(5) Uani 1 1 d . . .
H74A H 0.8224 0.1112 -0.1400 0.080 Uiso 1 1 d R . .
C75 C 0.6740(10) 0.0253(12) -0.1749(9) 0.052(4) Uani 1 1 d . . .
H75A H 0.6977 -0.0434 -0.1955 0.080 Uiso 1 1 d R . .
C76 C 0.5665(3) 0.0337(3) -0.1788(2) 0.038(3) Uani 1 1 d . . .
H76A H 0.5153 -0.0287 -0.2046 0.080 Uiso 1 1 d R . .
C81 C 0.3341(3) 0.0173(3) -0.1456(2) 0.031(3) Uani 1 1 d R . .
C82 C 0.2815(3) -0.0600(3) -0.2194(2) 0.046(4) Uani 1 1 d R . .
H82A H 0.2757 -0.0464 -0.2712 0.056 Uiso 1 1 calc R . .
C83 C 0.2375(3) -0.1573(3) -0.2173(2) 0.060(4) Uani 1 1 d R . .
H83A H 0.2016 -0.2102 -0.2677 0.072 Uiso 1 1 calc R . .
C84 C 0.2461(3) -0.1773(3) -0.1415(2) 0.065(5) Uani 1 1 d R . .
H84A H 0.2160 -0.2438 -0.1401 0.078 Uiso 1 1 calc R . .
C85 C 0.2986(3) -0.0999(3) -0.0677(2) 0.064(5) Uani 1 1 d R . .
H85A H 0.3044 -0.1136 -0.0159 0.077 Uiso 1 1 calc R . .
C86 C 0.3426(3) -0.0026(3) -0.0698(2) 0.049(4) Uani 1 1 d R . .
H86A H 0.3785 0.0502 -0.0194 0.058 Uiso 1 1 calc R . .
Cl1 Cl 0.0307(3) 0.6874(3) 0.5567(2) 0.108(3) Uani 0.65 1 d PR . .
Cl2 Cl 0.1746(3) 0.8099(3) 0.5022(2) 0.411(11) Uani 1 1 d R . .
Cl3 Cl 0.1926(3) 0.6193(3) 0.4710(2) 0.185(8) Uani 0.50 1 d PR . .
Cl4 Cl 0.1509(3) 0.5681(3) 0.4826(2) 0.108(4) Uani 0.50 1 d PR . .
Cl5 Cl 0.0776(3) 0.7620(3) 0.5776(2) 0.219(15) Uani 0.35 1 d PR . .
C5 C 0.0953(3) 0.6967(3) 0.4823(2) 0.109(7) Uani 1 1 d R . .

loop_
_atom_site_aniso_label
_atom_site_aniso_U_11
_atom_site_aniso_U_22
_atom_site_aniso_U_33
_atom_site_aniso_U_23
_atom_site_aniso_U_13
_atom_site_aniso_U_12
Co1 0.0237(9) 0.0276(9) 0.0240(8) 0.0070(7) 0.0030(7) 0.0008(7)
Co2 0.0174(8) 0.0286(9) 0.0298(9) 0.0111(7) 0.0086(7) 0.0089(7)
Br1 0.0599(10) 0.0513(9) 0.0415(8) 0.0122(7) 0.0025(7) -0.0225(8)
Br2 0.0449(8) 0.0450(8) 0.0330(7) 0.0169(6) 0.0054(6) 0.0012(7)
Br3 0.0385(8) 0.0408(8) 0.0360(7) 0.0110(6) 0.0161(6) 0.0040(6)
Br4 0.0563(9) 0.0293(7) 0.0393(8) 0.0084(6) 0.0109(7) 0.0100(6)
P1 0.0166(15) 0.0181(15) 0.0268(16) 0.0094(13) 0.0025(13) 0.0066(12)
P2 0.0184(16) 0.0222(16) 0.0255(16) 0.0041(13) 0.0114(13) 0.0032(13)
P3 0.0247(18) 0.0217(16) 0.049(2) 0.0145(15) 0.0182(16) 0.0052(14)
P4 0.0193(16) 0.0193(15) 0.0282(16) 0.0086(13) 0.0048(13) 0.0067(13)
O1 0.026(4) 0.030(4) 0.026(4) 0.008(4) -0.002(4) 0.012(4)
O2 0.021(4) 0.038(5) 0.036(5) 0.014(4) 0.004(4) 0.020(4)
C1 0.022(5) 0.025(6) 0.012(5) 0.003(5) 0.004(4) 0.006(4)
C2 0.022(6) 0.017(6) 0.023(6) 0.009(5) 0.007(5) 0.005(5)
C3 0.017(6) 0.024(6) 0.030(6) 0.010(5) 0.012(5) 0.006(5)
C4 0.020(6) 0.008(5) 0.029(6) 0.011(5) 0.013(5) 0.010(4)
C11 0.020(6) 0.023(6) 0.026(6) -0.007(5) 0.010(5) 0.003(5)
C12 0.017(6) 0.021(6) 0.050(8) 0.010(6) 0.022(6) 0.006(5)
C13 0.046(9) 0.037(8) 0.057(9) 0.010(7) 0.038(8) -0.003(7)
C14 0.035(8) 0.034(8) 0.099(13) 0.026(9) 0.041(9) 0.024(7)
C15 0.034(9) 0.069(10) 0.056(10) 0.032(8) 0.007(8) 0.024(8)
C16 0.028(7) 0.064(9) 0.046(8) 0.033(7) 0.012(6) 0.023(7)
C21 0.016(6) 0.018(6) 0.048(8) 0.015(6) 0.021(6) 0.010(5)
C22 0.016(6) 0.023(6) 0.042(7) 0.000(6) 0.003(6) 0.001(5)
C23 0.015(7) 0.043(9) 0.092(12) 0.011(8) 0.019(8) 0.017(6)
C24 0.013(8) 0.040(9) 0.148(17) 0.045(11) -0.003(10) 0.007(6)
C25 0.047(9) 0.041(8) 0.091(12) 0.054(8) 0.021(9) 0.020(7)
C26 0.022(7) 0.043(8) 0.061(9) 0.030(7) 0.016(7) 0.015(6)
C31 0.024(6) 0.017(6) 0.016(6) -0.002(5) 0.006(5) 0.012(5)
C32 0.019(6) 0.045(8) 0.015(6) -0.003(5) -0.001(5) -0.011(6)
C33 0.033(8) 0.088(11) 0.033(8) 0.028(8) 0.002(7) -0.001(8)
C34 0.020(7) 0.078(10) 0.055(9) 0.053(8) 0.000(6) -0.010(7)
C35 0.011(6) 0.018(6) 0.044(7) 0.003(5) -0.005(5) -0.002(5)
C36 0.020(6) 0.017(6) 0.022(6) 0.005(5) 0.007(5) 0.007(5)
C41 0.019(6) 0.044(8) 0.026(6) 0.015(6) 0.014(5) 0.018(6)
C42 0.056(10) 0.038(8) 0.057(9) 0.026(7) 0.034(8) 0.038(7)
C43 0.072(12) 0.067(11) 0.067(11) 0.019(9) 0.034(9) 0.049(10)
C44 0.118(17) 0.068(13) 0.066(12) 0.013(10) 0.050(12) 0.028(13)
C45 0.125(16) 0.036(9) 0.060(11) 0.015(8) 0.046(12) 0.027(10)
C46 0.055(9) 0.021(6) 0.030(7) 0.000(5) 0.013(6) 0.019(6)
C51 0.041(8) 0.033(7) 0.054(9) 0.016(7) 0.025(7) 0.012(6)
C52 0.039(9) 0.050(9) 0.053(9) 0.021(7) 0.020(7) 0.008(7)
C53 0.029(8) 0.078(11) 0.070(10) 0.038(9) 0.028(8) 0.028(8)
C54 0.040(9) 0.044(9) 0.110(14) 0.052(10) 0.021(10) 0.017(7)
C55 0.029(8) 0.084(11) 0.049(9) 0.040(9) -0.003(7) 0.008(8)
C56 0.018(7) 0.066(9) 0.042(8) 0.029(7) -0.004(6) -0.005(6)
C61 0.023(6) 0.011(6) 0.033(6) 0.003(5) 0.014(5) 0.013(5)
C62 0.032(7) 0.034(7) 0.038(8) 0.009(6) 0.007(6) -0.007(6)
C63 0.043(9) 0.038(8) 0.035(7) -0.001(6) 0.003(7) -0.014(7)
C64 0.036(8) 0.024(7) 0.061(9) 0.001(6) 0.004(7) 0.006(6)
C65 0.047(9) 0.034(7) 0.051(8) 0.022(7) 0.017(7) -0.001(6)
C66 0.038(8) 0.038(7) 0.027(6) 0.013(6) 0.009(6) -0.002(6)
C71 0.013(6) 0.035(7) 0.041(7) 0.023(6) 0.004(5) 0.008(5)
C72 0.043(8) 0.026(7) 0.046(8) 0.024(6) 0.008(7) 0.006(6)
C73 0.031(8) 0.066(10) 0.063(9) 0.041(8) 0.003(7) -0.003(8)
C74 0.018(8) 0.082(12) 0.104(13) 0.041(11) 0.023(8) 0.029(8)
C75 0.030(8) 0.077(11) 0.066(10) 0.035(9) 0.022(8) 0.038(8)
C76 0.033(8) 0.037(7) 0.050(8) 0.017(6) 0.018(7) 0.016(6)
C81 0.024(6) 0.026(6) 0.046(7) 0.012(5) 0.016(5) 0.003(5)
C82 0.029(8) 0.043(8) 0.065(9) 0.019(7) 0.007(7) -0.005(6)
C83 0.034(9) 0.029(8) 0.110(14) 0.009(8) 0.018(9) 0.003(6)
C84 0.043(9) 0.024(8) 0.148(17) 0.046(9) 0.038(10) 0.007(7)
C85 0.076(12) 0.043(9) 0.107(13) 0.053(9) 0.050(10) 0.024(8)
C86 0.055(9) 0.045(8) 0.068(10) 0.036(8) 0.033(8) 0.029(7)
Cl1 0.105(7) 0.117(7) 0.122(7) 0.052(6) 0.044(6) 0.019(6)
Cl2 0.243(13) 0.213(11) 0.75(3) 0.183(16) 0.057(16) -0.113(10)
Cl3 0.153(14) 0.241(18) 0.128(12) 0.003(12) 0.028(10) 0.137(14)
Cl4 0.075(7) 0.109(8) 0.088(8) -0.011(6) -0.025(6) 0.004(7)
Cl5 0.29(3) 0.28(3) 0.21(3) 0.16(2) 0.17(3) 0.20(3)
C5 0.088(15) 0.16(2) 0.086(14) 0.022(14) 0.053(13) 0.026(15)

loop_
_atom_type_symbol
_atom_type_description
_atom_type_scat_dispersion_real
_atom_type_scat_dispersion_imag
_atom_type_scat_source
C C 0.0033 0.0016 'International Tables Vol C Tables 4.2.6.8 and 6.1.1.4'
H H 0.0000 0.0000 'International Tables Vol C Tables 4.2.6.8 and 6.1.1.4'
O O 0.0106 0.0060 'International Tables Vol C Tables 4.2.6.8 and 6.1.1.4'
P P 0.1023 0.0942 'International Tables Vol C Tables 4.2.6.8 and 6.1.1.4'
Co Co 0.3494 0.9721 'International Tables Vol C Tables 4.2.6.8 and 6.1.1.4'
Br Br -0.2901 2.4595 'International Tables Vol C Tables 4.2.6.8 and 6.1.1.4'
Cl Cl 0.1484 0.1585 'International Tables Vol C Tables 4.2.6.8 and 6.1.1.4'

loop_
_geom_angle_atom_site_label_1
_geom_angle_atom_site_label_2
_geom_angle_atom_site_label_3
_geom_angle
_geom_angle_site_symmetry_1
_geom_angle_site_symmetry_3
_geom_angle_publ_flag
O1 Co1 Br2 112.2(2) . . ?
O1 Co1 Br1 109.0(2) . . ?
Br2 Co1 Br1 116.23(7) . . ?
O1 Co1 P2 95.0(2) . . ?
Br2 Co1 P2 113.54(10) . . ?
Br1 Co1 P2 108.69(9) . . ?
O2 Co2 Br3 117.6(2) . . ?
O2 Co2 Br4 103.2(2) . . ?
Br3 Co2 Br4 116.84(8) . . ?
O2 Co2 P3 94.5(2) . . ?
Br3 Co2 P3 112.66(9) . . ?
Br4 Co2 P3 109.59(9) . . ?
O1 P1 C21 114.0(5) . . ?
O1 P1 C11 108.2(5) . . ?
C21 P1 C11 103.6(5) . . ?
O1 P1 C1 111.0(4) . . ?
C21 P1 C1 106.6(5) . . ?
C11 P1 C1 113.3(5) . . ?
C31 P2 C41 102.7(5) . . ?
C31 P2 C2 107.2(4) . . ?
C41 P2 C2 104.1(4) . . ?
C31 P2 Co1 114.3(3) . . ?
C41 P2 Co1 119.8(4) . . ?
C2 P2 Co1 107.7(3) . . ?
C51 P3 C61 100.2 . . ?
C51 P3 C3 108.2(6) . . ?
C61 P3 C3 106.2 . . ?
C51 P3 Co2 114.7(5) . . ?
C61 P3 Co2 120.56 . . ?
C3 P3 Co2 106.1(3) . . ?
O2 P4 C71 107.6 . . ?
O2 P4 C81 112.3 . . ?
C71 P4 C81 109.0 . . ?
O2 P4 C4 111.2(4) . . ?
C71 P4 C4 108.8 . . ?
C81 P4 C4 107.9 . . ?
P1 O1 Co1 132.0(4) . . ?
P4 O2 Co2 129.6(4) . . ?
C3 C1 C2 88.4(7) . . ?
C3 C1 P1 121.5(6) . . ?
C2 C1 P1 119.1(6) . . ?
C3 C1 H1A 108.2 . . ?
C2 C1 H1A 109.4 . . ?
P1 C1 H1A 108.6 . . ?
C4 C2 C1 89.4(7) . . ?
C4 C2 P2 112.5(7) . . ?
C1 C2 P2 119.7(6) . . ?
C4 C2 H2A 110.7 . . ?
C1 C2 H2A 111.5 . . ?
P2 C2 H2A 111.1 . . ?
C4 C3 C1 89.8(7) . . ?
C4 C3 P3 118.4(7) . . ?
C1 C3 P3 118.2(7) . . ?
C4 C3 H3A 110.3 . . ?
C1 C3 H3A 109.1 . . ?
P3 C3 H3A 109.5 . . ?
C2 C4 C3 89.6(7) . . ?
C2 C4 P4 112.5(7) . . ?
C3 C4 P4 120.5(7) . . ?
C2 C4 H4A 110.5 . . ?
C3 C4 H4A 111.0 . . ?
P4 C4 H4A 110.9 . . ?
C12 C11 C16 121.4(11) . . ?
C12 C11 P1 123.0(9) . . ?
C16 C11 P1 114.7(9) . . ?
C11 C12 C13 118.5(11) . . ?
C11 C12 H12A 120.5 . . ?
C13 C12 H12A 121.0 . . ?
C14 C13 C12 119.7(12) . . ?
C14 C13 H13A 120.0 . . ?
C12 C13 H13A 120.3 . . ?
C15 C14 C13 120.7(12) . . ?
C15 C14 H14A 119.6 . . ?
C13 C14 H14A 119.7 . . ?
C14 C15 C16 121.2(13) . . ?
C14 C15 H15A 119.2 . . ?
C16 C15 H15A 119.6 . . ?
C15 C16 C11 118.5(12) . . ?
C15 C16 H16A 121.2 . . ?
C11 C16 H16A 120.4 . . ?
C22 C21 C26 119.8(10) . . ?
C22 C21 P1 122.5(8) . . ?
C26 C21 P1 117.4(9) . . ?
C23 C22 C21 119.5(12) . . ?
C23 C22 H22A 120.2 . . ?
C21 C22 H22A 120.3 . . ?
C22 C23 C24 119.6(14) . . ?
C22 C23 H23A 121.2 . . ?
C24 C23 H23A 119.2 . . ?
C25 C24 C23 120.8(13) . . ?
C25 C24 H24A 118.6 . . ?
C23 C24 H24A 120.5 . . ?
C24 C25 C26 121.2(13) . . ?
C24 C25 H25A 118.8 . . ?
C26 C25 H25A 119.9 . . ?
C25 C26 C21 118.7(12) . . ?
C25 C26 H26A 120.7 . . ?
C21 C26 H26A 120.6 . . ?
C36 C31 C32 118.8(10) . . ?
C36 C31 P2 125.3(8) . . ?
C32 C31 P2 115.9(7) . . ?
C31 C32 C33 119.3(10) . . ?
C31 C32 H32A 120.3 . . ?
C33 C32 H32A 120.4 . . ?
C34 C33 C32 120.6(11) . . ?
C34 C33 H33A 119.4 . . ?
C32 C33 H33A 120.0 . . ?
C33 C34 C35 121.1(11) . . ?
C33 C34 H34A 119.6 . . ?
C35 C34 H34A 119.2 . . ?
C34 C35 C36 118.5(10) . . ?
C34 C35 H35A 120.8 . . ?
C36 C35 H35A 120.6 . . ?
C31 C36 C35 121.6(10) . . ?
C31 C36 H36A 119.1 . . ?
C35 C36 H36A 119.2 . . ?
C42 C41 C46 118.3(11) . . ?
C42 C41 P2 122.7(9) . . ?
C46 C41 P2 118.6(9) . . ?
C41 C42 C43 121.9(14) . . ?
C41 C42 H42A 118.2 . . ?
C43 C42 H42A 119.8 . . ?
C44 C43 C42 118.5(15) . . ?
C44 C43 H43A 119.7 . . ?
C42 C43 H43A 121.8 . . ?
C45 C44 C43 121.3(15) . . ?
C45 C44 H44A 118.6 . . ?
C43 C44 H44A 120.1 . . ?
C44 C45 C46 121.2(16) . . ?
C44 C45 H45A 118.4 . . ?
C46 C45 H45A 120.3 . . ?
C45 C46 C41 118.5(13) . . ?
C45 C46 H46A 121.1 . . ?
C41 C46 H46A 120.4 . . ?
C56 C51 C52 119.4(11) . . ?
C56 C51 P3 121.9(9) . . ?
C52 C51 P3 118.5(10) . . ?
C51 C52 C53 122.6(13) . . ?
C51 C52 H52A 118.6 . . ?
C53 C52 H52A 118.9 . . ?
C54 C53 C52 117.4(14) . . ?
C54 C53 H53A 121.1 . . ?
C52 C53 H53A 121.5 . . ?
C55 C54 C53 121.8(13) . . ?
C55 C54 H54A 119.6 . . ?
C53 C54 H54A 118.5 . . ?
C54 C55 C56 120.7(11) . . ?
C54 C55 H55A 119.0 . . ?
C56 C55 H55A 120.3 . . ?
C51 C56 C55 118.1(8) . . ?
C51 C56 H56A 120.7 . . ?
C55 C56 H56A 121.2 . . ?
C62 C61 C66 120.0 . . ?
C62 C61 P3 122.51 . . ?
C66 C61 P3 116.83 . . ?
C61 C62 C63 120.0 . . ?
C61 C62 H62A 120.0 . . ?
C63 C62 H62A 120.0 . . ?
C62 C63 C64 120.0 . . ?
C62 C63 H63A 120.0 . . ?
C64 C63 H63A 120.0 . . ?
C65 C64 C63 120.0 . . ?
C65 C64 H64A 120.0 . . ?
C63 C64 H64A 120.0 . . ?
C66 C65 C64 120.0 . . ?
C66 C65 H65A 120.0 . . ?
C64 C65 H65A 120.0 . . ?
C65 C66 C61 120.0 . . ?
C65 C66 H66A 120.0 . . ?
C61 C66 H66A 120.0 . . ?
C76 C71 C72 118.4 . . ?
C76 C71 P4 123.0 . . ?
C72 C71 P4 118.31 . . ?
C73 C72 C71 119.9 . . ?
C73 C72 H72A 120.5 . . ?
C71 C72 H72A 119.6 . . ?
C72 C73 C74 121.7 . . ?
C72 C73 H73A 119.0 . . ?
C74 C73 H73A 119.3 . . ?
C73 C74 C75 118.2(12) . . ?
C73 C74 H74A 121.2 . . ?
C75 C74 H74A 120.6 . . ?
C76 C75 C74 120.4(12) . . ?
C76 C75 H75A 120.1 . . ?
C74 C75 H75A 119.5 . . ?
C71 C76 C75 121.4 . . ?
C71 C76 H76A 118.7 . . ?
C75 C76 H76A 119.9 . . ?
C86 C81 C82 120.0 . . ?
C86 C81 P4 116.06 . . ?
C82 C81 P4 123.92 . . ?
C83 C82 C81 120.0 . . ?
C83 C82 H82A 120.0 . . ?
C81 C82 H82A 120.0 . . ?
C82 C83 C84 120.0 . . ?
C82 C83 H83A 120.0 . . ?
C84 C83 H83A 120.0 . . ?
C85 C84 C83 120.0 . . ?
C85 C84 H84A 120.0 . . ?
C83 C84 H84A 120.0 . . ?
C84 C85 C86 120.0 . . ?
C84 C85 H85A 120.0 . . ?
C86 C85 H85A 120.0 . . ?
C81 C86 C85 120.0 . . ?
C81 C86 H86A 120.0 . . ?
C85 C86 H86A 120.0 . . ?
Cl5 Cl1 C5 71.3 . . ?
C5 Cl2 Cl5 49.9 . . ?
C5 Cl2 Cl3 42.8 . . ?
Cl5 Cl2 Cl3 78.5 . . ?
Cl4 Cl3 C5 86.9 . . ?
Cl4 Cl3 Cl2 126.5 . . ?
C5 Cl3 Cl2 43.3 . . ?
Cl3 Cl4 C5 62.9 . . ?
Cl1 Cl5 C5 72.8 . . ?
Cl1 Cl5 Cl2 121.8 . . ?
C5 Cl5 Cl2 49.0 . . ?
Cl3 C5 Cl2 93.9 . . ?
Cl3 C5 Cl5 121.9 . . ?
Cl2 C5 Cl5 81.1 . . ?
Cl3 C5 Cl1 115.9 . . ?
Cl2 C5 Cl1 117.1 . . ?
Cl5 C5 Cl1 35.9 . . ?
Cl3 C5 Cl4 30.2 . . ?
Cl2 C5 Cl4 121.6 . . ?
Cl5 C5 Cl4 110.7 . . ?
Cl1 C5 Cl4 90.5 . . ?

loop_
_geom_bond_atom_site_label_1
_geom_bond_atom_site_label_2
_geom_bond_distance
_geom_bond_site_symmetry_2
_geom_bond_publ_flag
Co1 O1 1.971(7) . ?
Co1 Br2 2.355(2) . ?
Co1 Br1 2.359(2) . ?
Co1 P2 2.393(3) . ?
Co2 O2 1.963(7) . ?
Co2 Br3 2.3635(19) . ?
Co2 Br4 2.375(2) . ?
Co2 P3 2.438(4) . ?
P1 O1 1.505(7) . ?
P1 C21 1.794(10) . ?
P1 C11 1.800(11) . ?
P1 C1 1.822(9) . ?
P2 C31 1.821(10) . ?
P2 C41 1.824(11) . ?
P2 C2 1.877(10) . ?
P3 C51 1.769(13) . ?
P3 C61 1.810 . ?
P3 C3 1.856(10) . ?
P4 O2 1.497(8) . ?
P4 C71 1.775 . ?
P4 C81 1.783 . ?
P4 C4 1.832(9) . ?
C1 C3 1.556(13) . ?
C1 C2 1.576(13) . ?
C1 H1A 0.9600 . ?
C2 C4 1.545(12) . ?
C2 H2A 0.9601 . ?
C3 C4 1.555(13) . ?
C3 H3A 0.9599 . ?
C4 H4A 0.9599 . ?
C11 C12 1.359(14) . ?
C11 C16 1.414(15) . ?
C12 C13 1.418(16) . ?
C12 H12A 0.9598 . ?
C13 C14 1.407(17) . ?
C13 H13A 0.9601 . ?
C14 C15 1.329(18) . ?
C14 H14A 0.9600 . ?
C15 C16 1.398(17) . ?
C15 H15A 0.9601 . ?
C16 H16A 0.9600 . ?
C21 C22 1.373(14) . ?
C21 C26 1.414(14) . ?
C22 C23 1.367(16) . ?
C22 H22A 0.9600 . ?
C23 C24 1.40(2) . ?
C23 H23A 0.9600 . ?
C24 C25 1.317(19) . ?
C24 H24A 0.9600 . ?
C25 C26 1.369(16) . ?
C25 H25A 0.9603 . ?
C26 H26A 0.9600 . ?
C31 C36 1.368(13) . ?
C31 C32 1.395(14) . ?
C32 C33 1.396(15) . ?
C32 H32A 0.9600 . ?
C33 C34 1.345(17) . ?
C33 H33A 0.9600 . ?
C34 C35 1.378(15) . ?
C34 H34A 0.9599 . ?
C35 C36 1.387(13) . ?
C35 H35A 0.9601 . ?
C36 H36A 0.9601 . ?
C41 C42 1.375(15) . ?
C41 C46 1.406(15) . ?
C42 C43 1.379(17) . ?
C42 H42A 0.9600 . ?
C43 C44 1.37(2) . ?
C43 H43A 0.9601 . ?
C44 C45 1.34(2) . ?
C44 H44A 0.9601 . ?
C45 C46 1.392(18) . ?
C45 H45A 0.9600 . ?
C46 H46A 0.9600 . ?
C51 C56 1.374(13) . ?
C51 C52 1.384(17) . ?
C52 C53 1.414(17) . ?
C52 H52A 0.9600 . ?
C53 C54 1.383(18) . ?
C53 H53A 0.9602 . ?
C54 C55 1.341(19) . ?
C54 H54A 0.9598 . ?
C55 C56 1.465(15) . ?
C55 H55A 0.9600 . ?
C56 H56A 0.9601 . ?
C61 C62 1.3899 . ?
C61 C66 1.3901 . ?
C62 C63 1.3901 . ?
C62 H62A 0.9500 . ?
C63 C64 1.3901 . ?
C63 H63A 0.9500 . ?
C64 C65 1.3900 . ?
C64 H64A 0.9500 . ?
C65 C66 1.3899 . ?
C65 H65A 0.9500 . ?
C66 H66A 0.9500 . ?
C71 C76 1.384 . ?
C71 C72 1.4140 . ?
C72 C73 1.376 . ?
C72 H72A 0.9600 . ?
C73 C74 1.395(19) . ?
C73 H73A 0.9599 . ?
C74 C75 1.395(18) . ?
C74 H74A 0.9600 . ?
C75 C76 1.387(13) . ?
C75 H75A 0.9600 . ?
C76 H76A 0.9600 . ?
C81 C86 1.3899 . ?
C81 C82 1.3901 . ?
C82 C83 1.3900 . ?
C82 H82A 0.9500 . ?
C83 C84 1.3900 . ?
C83 H83A 0.9500 . ?
C84 C85 1.3900 . ?
C84 H84A 0.9500 . ?
C85 C86 1.3900 . ?
C85 H85A 0.9500 . ?
C86 H86A 0.9500 . ?
Cl1 Cl5 1.0524 . ?
Cl1 C5 1.7129 . ?
Cl2 C5 1.6752 . ?
Cl2 Cl5 2.1938 . ?
Cl2 Cl3 2.4384 . ?
Cl3 Cl4 0.9376 . ?
Cl3 C5 1.6610 . ?
Cl4 C5 1.8624 . ?
Cl5 C5 1.6984 . ?

loop_
_geom_torsion_atom_site_label_1
_geom_torsion_atom_site_label_2
_geom_torsion_atom_site_label_3
_geom_torsion_atom_site_label_4
_geom_torsion
_geom_torsion_site_symmetry_1
_geom_torsion_site_symmetry_2
_geom_torsion_site_symmetry_3
_geom_torsion_site_symmetry_4
_geom_torsion_publ_flag
O1 Co1 P2 C31 -76.1(4) . . . . ?
Br2 Co1 P2 C31 40.8(4) . . . . ?
Br1 Co1 P2 C31 171.8(4) . . . . ?
O1 Co1 P2 C41 161.4(4) . . . . ?
Br2 Co1 P2 C41 -81.7(4) . . . . ?
Br1 Co1 P2 C41 49.3(4) . . . . ?
O1 Co1 P2 C2 42.9(4) . . . . ?
Br2 Co1 P2 C2 159.8(3) . . . . ?
Br1 Co1 P2 C2 -69.1(3) . . . . ?
O2 Co2 P3 C51 -153.5(5) . . . . ?
Br3 Co2 P3 C51 84.1(4) . . . . ?
Br4 Co2 P3 C51 -47.8(4) . . . . ?
O2 Co2 P3 C61 86.6 . . . . ?
Br3 Co2 P3 C61 -35.8 . . . . ?
Br4 Co2 P3 C61 -167.7 . . . . ?
O2 Co2 P3 C3 -33.9(4) . . . . ?
Br3 Co2 P3 C3 -156.3(3) . . . . ?
Br4 Co2 P3 C3 71.8(3) . . . . ?
C21 P1 O1 Co1 85.3(7) . . . . ?
C11 P1 O1 Co1 -160.0(6) . . . . ?
C1 P1 O1 Co1 -35.1(7) . . . . ?
Br2 Co1 O1 P1 -130.1(5) . . . . ?
Br1 Co1 O1 P1 99.7(6) . . . . ?
P2 Co1 O1 P1 -12.1(6) . . . . ?
C71 P4 O2 Co2 178.8 . . . . ?
C81 P4 O2 Co2 -61.2 . . . . ?
C4 P4 O2 Co2 59.8(7) . . . . ?
Br3 Co2 O2 P4 98.1(5) . . . . ?
Br4 Co2 O2 P4 -131.7(5) . . . . ?
P3 Co2 O2 P4 -20.3(5) . . . . ?
O1 P1 C1 C3 -47.2(9) . . . . ?
C21 P1 C1 C3 -171.9(8) . . . . ?
C11 P1 C1 C3 74.8(9) . . . . ?
O1 P1 C1 C2 60.4(8) . . . . ?
C21 P1 C1 C2 -64.3(8) . . . . ?
C11 P1 C1 C2 -177.6(7) . . . . ?
C3 C1 C2 C4 -12.5(7) . . . . ?
P1 C1 C2 C4 -138.2(7) . . . . ?
C3 C1 C2 P2 103.3(7) . . . . ?
P1 C1 C2 P2 -22.3(10) . . . . ?
C31 P2 C2 C4 -162.4(7) . . . . ?
C41 P2 C2 C4 -54.0(8) . . . . ?
Co1 P2 C2 C4 74.1(7) . . . . ?
C31 P2 C2 C1 94.6(8) . . . . ?
C41 P2 C2 C1 -157.0(7) . . . . ?
Co1 P2 C2 C1 -28.8(8) . . . . ?
C2 C1 C3 C4 12.4(7) . . . . ?
P1 C1 C3 C4 136.0(7) . . . . ?
C2 C1 C3 P3 135.1(7) . . . . ?
P1 C1 C3 P3 -101.3(8) . . . . ?
C51 P3 C3 C4 176.7(8) . . . . ?
C61 P3 C3 C4 -76.4 . . . . ?
Co2 P3 C3 C4 53.0(8) . . . . ?
C51 P3 C3 C1 70.0(9) . . . . ?
C61 P3 C3 C1 176.9 . . . . ?
Co2 P3 C3 C1 -53.6(8) . . . . ?
C1 C2 C4 C3 12.5(7) . . . . ?
P2 C2 C4 C3 -109.6(7) . . . . ?
C1 C2 C4 P4 -110.6(7) . . . . ?
P2 C2 C4 P4 127.3(6) . . . . ?
C1 C3 C4 C2 -12.7(7) . . . . ?
P3 C3 C4 C2 -135.1(7) . . . . ?
C1 C3 C4 P4 103.4(7) . . . . ?
P3 C3 C4 P4 -19.0(11) . . . . ?
O2 P4 C4 C2 63.6(8) . . . . ?
C71 P4 C4 C2 -54.7 . . . . ?
C81 P4 C4 C2 -172.8 . . . . ?
O2 P4 C4 C3 -40.1(9) . . . . ?
C71 P4 C4 C3 -158.4 . . . . ?
C81 P4 C4 C3 83.5 . . . . ?
O1 P1 C11 C12 164.9(8) . . . . ?
C21 P1 C11 C12 -73.8(10) . . . . ?
C1 P1 C11 C12 41.4(10) . . . . ?
O1 P1 C11 C16 -26.0(10) . . . . ?
C21 P1 C11 C16 95.3(9) . . . . ?
C1 P1 C11 C16 -149.5(8) . . . . ?
C16 C11 C12 C13 2.6(16) . . . . ?
P1 C11 C12 C13 171.1(8) . . . . ?
C11 C12 C13 C14 -2.4(16) . . . . ?
C12 C13 C14 C15 1.7(18) . . . . ?
C13 C14 C15 C16 -1(2) . . . . ?
C14 C15 C16 C11 1(2) . . . . ?
C12 C11 C16 C15 -2.1(17) . . . . ?
P1 C11 C16 C15 -171.4(9) . . . . ?
O1 P1 C21 C22 -172.7(8) . . . . ?
C11 P1 C21 C22 69.9(10) . . . . ?
C1 P1 C21 C22 -49.9(10) . . . . ?
O1 P1 C21 C26 13.9(10) . . . . ?
C11 P1 C21 C26 -103.5(9) . . . . ?
C1 P1 C21 C26 136.6(8) . . . . ?
C26 C21 C22 C23 0.6(16) . . . . ?
P1 C21 C22 C23 -172.7(9) . . . . ?
C21 C22 C23 C24 -3.2(18) . . . . ?
C22 C23 C24 C25 7(2) . . . . ?
C23 C24 C25 C26 -7(2) . . . . ?
C24 C25 C26 C21 4.3(19) . . . . ?
C22 C21 C26 C25 -1.0(17) . . . . ?
P1 C21 C26 C25 172.7(9) . . . . ?
C41 P2 C31 C36 -96.1(10) . . . . ?
C2 P2 C31 C36 13.2(10) . . . . ?
Co1 P2 C31 C36 132.5(8) . . . . ?
C41 P2 C31 C32 83.1(9) . . . . ?
C2 P2 C31 C32 -167.5(8) . . . . ?
Co1 P2 C31 C32 -48.2(9) . . . . ?
C36 C31 C32 C33 -1.7(17) . . . . ?
P2 C31 C32 C33 179.0(9) . . . . ?
C31 C32 C33 C34 2(2) . . . . ?
C32 C33 C34 C35 -3(2) . . . . ?
C33 C34 C35 C36 3.6(19) . . . . ?
C32 C31 C36 C35 2.5(16) . . . . ?
P2 C31 C36 C35 -178.2(8) . . . . ?
C34 C35 C36 C31 -3.4(16) . . . . ?
C31 P2 C41 C42 18.2(10) . . . . ?
C2 P2 C41 C42 -93.5(10) . . . . ?
Co1 P2 C41 C42 146.2(8) . . . . ?
C31 P2 C41 C46 -155.2(8) . . . . ?
C2 P2 C41 C46 93.1(9) . . . . ?
Co1 P2 C41 C46 -27.3(10) . . . . ?
C46 C41 C42 C43 -3.5(18) . . . . ?
P2 C41 C42 C43 -176.9(10) . . . . ?
C41 C42 C43 C44 3(2) . . . . ?
C42 C43 C44 C45 -4(2) . . . . ?
C43 C44 C45 C46 4(3) . . . . ?
C44 C45 C46 C41 -4(2) . . . . ?
C42 C41 C46 C45 3.5(17) . . . . ?
P2 C41 C46 C45 177.2(9) . . . . ?
C61 P3 C51 C56 -67.4 . . . . ?
C3 P3 C51 C56 43.6(10) . . . . ?
Co2 P3 C51 C56 161.9(7) . . . . ?
C61 P3 C51 C52 107.2 . . . . ?
C3 P3 C51 C52 -141.9(9) . . . . ?
Co2 P3 C51 C52 -23.5(11) . . . . ?
C56 C51 C52 C53 3.3(18) . . . . ?
P3 C51 C52 C53 -171.4(10) . . . . ?
C51 C52 C53 C54 -3.0(19) . . . . ?
C52 C53 C54 C55 1(2) . . . . ?
C53 C54 C55 C56 1(2) . . . . ?
C52 C51 C56 C55 -1.5(14) . . . . ?
P3 C51 C56 C55 173.0(8) . . . . ?
C54 C55 C56 C51 -0.4(16) . . . . ?
C51 P3 C61 C62 75.9 . . . . ?
C3 P3 C61 C62 -36.8 . . . . ?
Co2 P3 C61 C62 -157.23 . . . . ?
C51 P3 C61 C66 -94.8 . . . . ?
C3 P3 C61 C66 152.5 . . . . ?
Co2 P3 C61 C66 32.1 . . . . ?
C66 C61 C62 C63 0.0 . . . . ?
P3 C61 C62 C63 -170.42 . . . . ?
C61 C62 C63 C64 0.0 . . . . ?
C62 C63 C64 C65 0.0 . . . . ?
C63 C64 C65 C66 0.0 . . . . ?
C64 C65 C66 C61 0.0 . . . . ?
C62 C61 C66 C65 0.0 . . . . ?
P3 C61 C66 C65 170.96 . . . . ?
O2 P4 C71 C76 143.3 . . . . ?
C81 P4 C71 C76 21.2 . . . . ?
C4 P4 C71 C76 -96.1 . . . . ?
O2 P4 C71 C72 -30.0 . . . . ?
C81 P4 C71 C72 -152.11 . . . . ?
C4 P4 C71 C72 90.5 . . . . ?
C76 C71 C72 C73 0.8 . . . . ?
P4 C71 C72 C73 174.4 . . . . ?
C71 C72 C73 C74 0.5 . . . . ?
C72 C73 C74 C75 -2 . . . . ?
C73 C74 C75 C76 2(2) . . . . ?
C72 C71 C76 C75 -0.5 . . . . ?
P4 C71 C76 C75 -173.8 . . . . ?
C74 C75 C76 C71 -1.2 . . . . ?
O2 P4 C81 C86 -29.9 . . . . ?
C71 P4 C81 C86 89.3 . . . . ?
C4 P4 C81 C86 -152.8 . . . . ?
O2 P4 C81 C82 151.5 . . . . ?
C71 P4 C81 C82 -89.3 . . . . ?
C4 P4 C81 C82 28.7 . . . . ?
C86 C81 C82 C83 0.0 . . . . ?
P4 C81 C82 C83 178.51 . . . . ?
C81 C82 C83 C84 0.0 . . . . ?
C82 C83 C84 C85 0.0 . . . . ?
C83 C84 C85 C86 0.0 . . . . ?
C82 C81 C86 C85 0.0 . . . . ?
P4 C81 C86 C85 -178.63 . . . . ?
C84 C85 C86 C81 0.0 . . . . ?
